data_1555709
loop_
_publ_author_name
'Deng, Xiao-Yun'
'Lin, Jin-Hong'
'Xiao, Ji-Chang'

_publ_section_title
;
 Pd-Catalyzed Transfer of Difluorocarbene.
;
_journal_issue 17
_journal_name_full 'Organic letters'
_journal_page_first 4384
_journal_page_last 4387
_journal_paper_doi 10.1021/acs.orglett.6b02141
_journal_volume 18
_journal_year 2016
_chemical_formula_sum 'C58 H47 Cl2 F6 P3 Pd3'
_chemical_formula_weight 1340.96
_space_group_crystal_system monoclinic
_space_group_IT_number 15
_space_group_name_Hall '-C 2yc'
_space_group_name_H-M_alt 'C 1 2/c 1'
_atom_sites_solution_hydrogens geom
_audit_creation_method SHELXL-2013
_cell_angle_alpha 90
_cell_angle_beta 122.902(2)
_cell_angle_gamma 90
_cell_formula_units_Z 8
_cell_length_a 45.749(3)
_cell_length_b 10.2559(7)
_cell_length_c 26.996(2)
_cell_measurement_reflns_used 9729
_cell_measurement_temperature 173(2)
_cell_measurement_theta_max 27.49
_cell_measurement_theta_min 2.53
_cell_volume 10634.8(13)
_computing_cell_refinement 'Bruker SAINT'
_computing_data_collection 'Bruker APEX2'
_computing_data_reduction 'Bruker SAINT'
_computing_molecular_graphics 'Bruker SHELXTL'
_computing_publication_material 'Bruker SHELXTL'
_computing_structure_refinement 'SHELXL-2013 (Sheldrick, 2013)'
_computing_structure_solution 'SHELXS-97 (Sheldrick, 2008)'
_diffrn_ambient_temperature 173(2)
_diffrn_measured_fraction_theta_full 0.995
_diffrn_measured_fraction_theta_max 0.995
_diffrn_measurement_device_type 'Bruker APEX-II CCD'
_diffrn_measurement_method '\f and \w scans'
_diffrn_radiation_type MoK\a
_diffrn_radiation_wavelength 0.71073
_diffrn_reflns_av_R_equivalents 0.0315
_diffrn_reflns_av_unetI/netI 0.0327
_diffrn_reflns_Laue_measured_fraction_full 0.995
_diffrn_reflns_Laue_measured_fraction_max 0.995
_diffrn_reflns_limit_h_max 58
_diffrn_reflns_limit_h_min -59
_diffrn_reflns_limit_k_max 13
_diffrn_reflns_limit_k_min -13
_diffrn_reflns_limit_l_max 34
_diffrn_reflns_limit_l_min -35
_diffrn_reflns_number 37786
_diffrn_reflns_point_group_measured_fraction_full 0.995
_diffrn_reflns_point_group_measured_fraction_max 0.995
_diffrn_reflns_theta_full 25.242
_diffrn_reflns_theta_max 27.502
_diffrn_reflns_theta_min 1.060
_exptl_absorpt_coefficient_mu 1.254
_exptl_absorpt_correction_T_max 0.746
_exptl_absorpt_correction_T_min 0.660
_exptl_absorpt_correction_type multi-scan
_exptl_absorpt_process_details sadabs
_exptl_crystal_colour red
_exptl_crystal_density_diffrn 1.675
_exptl_crystal_description block
_exptl_crystal_F_000 5328
_exptl_crystal_size_max 0.400
_exptl_crystal_size_mid 0.400
_exptl_crystal_size_min 0.100
_refine_diff_density_max 1.029
_refine_diff_density_min -0.869
_refine_diff_density_rms 0.136
_refine_ls_extinction_method none
_refine_ls_goodness_of_fit_ref 1.067
_refine_ls_hydrogen_treatment constr
_refine_ls_matrix_type full
_refine_ls_number_parameters 649
_refine_ls_number_reflns 12158
_refine_ls_number_restraints 0
_refine_ls_restrained_S_all 1.067
_refine_ls_R_factor_all 0.0357
_refine_ls_R_factor_gt 0.0259
_refine_ls_shift/su_max 0.003
_refine_ls_shift/su_mean 0.000
_refine_ls_structure_factor_coef Fsqd
_refine_ls_weighting_details
; 
 w=1/[\s^2^(Fo^2^)+(0.0343P)^2^+23.8260P] 
 where P=(Fo^2^+2Fc^2^)/3 
;
_refine_ls_weighting_scheme calc
_refine_ls_wR_factor_gt 0.0693
_refine_ls_wR_factor_ref 0.0744
_reflns_Friedel_coverage 0.000
_reflns_number_gt 10532
_reflns_number_total 12158
_reflns_threshold_expression 'I > 2\s(I)'
_cod_data_source_file ol6b02141_si_002.cif
_cod_data_source_block mo_40406b_1a
_cod_original_cell_volume 10634.7(14)
_cod_original_sg_symbol_H-M 'C 2/c'
_cod_database_code 1555709
_shelx_space_group_comment
; 
The symmetry employed for this shelxl refinement is uniquely defined 
by the following loop, which should always be used as a source of 
symmetry information in preference to the above space-group names. 
They are only intended as comments. 
;
_shelx_estimated_absorpt_t_min 0.634
_shelx_estimated_absorpt_t_max 0.885
_shelxl_version_number 2013-2

loop_
_space_group_symop_operation_xyz
'x, y, z'
'-x, y, -z+1/2'
'x+1/2, y+1/2, z'
'-x+1/2, y+1/2, -z+1/2'
'-x, -y, -z'
'x, -y, z-1/2'
'-x+1/2, -y+1/2, -z'
'x+1/2, -y+1/2, z-1/2'

loop_
_atom_site_label
_atom_site_type_symbol
_atom_site_fract_x
_atom_site_fract_y
_atom_site_fract_z
_atom_site_U_iso_or_equiv
_atom_site_adp_type
_atom_site_occupancy
_atom_site_site_symmetry_order
_atom_site_calc_flag
_atom_site_refinement_flags_posn
_atom_site_refinement_flags_adp
Pd1 Pd 0.86384(2) 1.06130(2) 0.94931(2) 0.01619(5) Uani 1 1 d . .
Pd2 Pd 0.90365(2) 0.91575(2) 0.93181(2) 0.01679(5) Uani 1 1 d . .
Pd3 Pd 0.84662(2) 1.00702(2) 0.84296(2) 0.01592(5) Uani 1 1 d . .
P1 P 0.85013(2) 1.13840(6) 1.01525(3) 0.01738(12) Uani 1 1 d . .
P2 P 0.94930(2) 0.76920(6) 0.96681(3) 0.01823(13) Uani 1 1 d . .
P3 P 0.80976(2) 1.03386(7) 0.74170(3) 0.01803(13) Uani 1 1 d . .
F1 F 0.78861(4) 1.09180(19) 0.85512(7) 0.0321(4) Uani 1 1 d . .
F2 F 0.81792(5) 1.25218(16) 0.85519(7) 0.0338(4) Uani 1 1 d . .
F3 F 0.91028(5) 0.88201(19) 1.04661(8) 0.0384(4) Uani 1 1 d . .
F4 F 0.93884(4) 1.0458(2) 1.04665(8) 0.0385(4) Uani 1 1 d . .
F5 F 0.87544(4) 0.76839(15) 0.82055(7) 0.0266(3) Uani 1 1 d . .
F6 F 0.90161(4) 0.93904(17) 0.82036(7) 0.0281(4) Uani 1 1 d . .
C1 C 0.82092(7) 1.1243(3) 0.86919(11) 0.0207(5) Uani 1 1 d . .
C2 C 0.91075(7) 0.9716(3) 1.01060(12) 0.0249(6) Uani 1 1 d . .
C3 C 0.88399(6) 0.8899(3) 0.84291(11) 0.0203(5) Uani 1 1 d . .
C4 C 0.84178(7) 1.3139(3) 1.01309(11) 0.0203(5) Uani 1 1 d . .
C5 C 0.81412(7) 1.3642(3) 0.96034(12) 0.0253(6) Uani 1 1 d . .
H5 H 0.7994 1.3064 0.9289 0.030 Uiso 1 1 calc R U
C6 C 0.80770(9) 1.4969(3) 0.95291(15) 0.0342(7) Uani 1 1 d . .
H6 H 0.7884 1.5296 0.9169 0.041 Uiso 1 1 calc R U
C7 C 0.82945(10) 1.5818(3) 0.99808(17) 0.0409(8) Uani 1 1 d . .
H7 H 0.8258 1.6733 0.9926 0.049 Uiso 1 1 calc R U
C8 C 0.85652(9) 1.5332(3) 1.05121(15) 0.0377(7) Uani 1 1 d . .
H8 H 0.8711 1.5915 1.0825 0.045 Uiso 1 1 calc R U
C9 C 0.86266(8) 1.3999(3) 1.05929(13) 0.0289(6) Uani 1 1 d . .
H9 H 0.8810 1.3672 1.0962 0.035 Uiso 1 1 calc R U
C10 C 0.81007(7) 1.0656(3) 1.00208(11) 0.0202(5) Uani 1 1 d . .
C11 C 0.79896(8) 0.9469(3) 0.97216(13) 0.0270(6) Uani 1 1 d . .
H11 H 0.8114 0.9080 0.9571 0.032 Uiso 1 1 calc R U
C12 C 0.76955(8) 0.8853(3) 0.96438(14) 0.0338(7) Uani 1 1 d . .
H12 H 0.7621 0.8042 0.9442 0.041 Uiso 1 1 calc R U
C13 C 0.75127(8) 0.9424(3) 0.98612(14) 0.0347(7) Uani 1 1 d . .
H13 H 0.7313 0.9002 0.9810 0.042 Uiso 1 1 calc R U
C14 C 0.76199(8) 1.0605(3) 1.01515(13) 0.0323(7) Uani 1 1 d . .
H14 H 0.7492 1.0996 1.0297 0.039 Uiso 1 1 calc R U
C15 C 0.79115(7) 1.1224(3) 1.02328(12) 0.0255(6) Uani 1 1 d . .
H15 H 0.7983 1.2037 1.0433 0.031 Uiso 1 1 calc R U
C16 C 0.88189(7) 1.1008(3) 1.09296(11) 0.0215(5) Uani 1 1 d . .
C17 C 0.91549(7) 1.1533(3) 1.12075(12) 0.0259(6) Uani 1 1 d . .
H17 H 0.9214 1.2109 1.0999 0.031 Uiso 1 1 calc R U
C18 C 0.94032(8) 1.1205(3) 1.17939(13) 0.0347(7) Uani 1 1 d . .
H18 H 0.9629 1.1576 1.1985 0.042 Uiso 1 1 calc R U
C19 C 0.93239(9) 1.0354(3) 1.20962(13) 0.0384(7) Uani 1 1 d . .
H19 H 0.9495 1.0141 1.2495 0.046 Uiso 1 1 calc R U
C20 C 0.89976(9) 0.9810(3) 1.18230(14) 0.0360(7) Uani 1 1 d . .
H20 H 0.8945 0.9206 1.2031 0.043 Uiso 1 1 calc R U
C21 C 0.87438(8) 1.0139(3) 1.12435(13) 0.0279(6) Uani 1 1 d . .
H21 H 0.8518 0.9769 1.1060 0.034 Uiso 1 1 calc R U
C22 C 0.93436(7) 0.6116(3) 0.97584(12) 0.0215(5) Uani 1 1 d . .
C23 C 0.89891(8) 0.5841(3) 0.94058(14) 0.0323(7) Uani 1 1 d . .
H23 H 0.8832 0.6486 0.9144 0.039 Uiso 1 1 calc R U
C24 C 0.88645(9) 0.4628(4) 0.94357(17) 0.0417(8) Uani 1 1 d . .
H24 H 0.8623 0.4439 0.9187 0.050 Uiso 1 1 calc R U
C25 C 0.90893(9) 0.3699(3) 0.98237(16) 0.0369(7) Uani 1 1 d . .
H25 H 0.9004 0.2867 0.9839 0.044 Uiso 1 1 calc R U
C26 C 0.94366(9) 0.3974(3) 1.01877(14) 0.0349(7) Uani 1 1 d . .
H26 H 0.9589 0.3344 1.0467 0.042 Uiso 1 1 calc R U
C27 C 0.95678(8) 0.5172(3) 1.01517(13) 0.0298(6) Uani 1 1 d . .
H27 H 0.9810 0.5344 1.0396 0.036 Uiso 1 1 calc R U
C28 C 0.99053(6) 0.7912(3) 1.03796(11) 0.0212(5) Uani 1 1 d . .
C29 C 0.98938(7) 0.7964(3) 1.08855(12) 0.0261(6) Uani 1 1 d . .
H29 H 0.9675 0.7939 1.0849 0.031 Uiso 1 1 calc R U
C30 C 1.01978(8) 0.8050(3) 1.14412(13) 0.0318(6) Uani 1 1 d . .
H30 H 1.0186 0.8069 1.1782 0.038 Uiso 1 1 calc R U
C31 C 1.05167(8) 0.8108(3) 1.15026(14) 0.0356(7) Uani 1 1 d . .
H31 H 1.0724 0.8164 1.1884 0.043 Uiso 1 1 calc R U
C32 C 1.05332(7) 0.8084(3) 1.10061(14) 0.0363(7) Uani 1 1 d . .
H32 H 1.0752 0.8132 1.1046 0.044 Uiso 1 1 calc R U
C33 C 1.02287(7) 0.7990(3) 1.04469(13) 0.0306(6) Uani 1 1 d . .
H33 H 1.0242 0.7978 1.0108 0.037 Uiso 1 1 calc R U
C34 C 0.96238(6) 0.7373(3) 0.91477(11) 0.0210(5) Uani 1 1 d . .
C35 C 0.95652(7) 0.6173(3) 0.88687(12) 0.0271(6) Uani 1 1 d . .
H35 H 0.9470 0.5470 0.8966 0.033 Uiso 1 1 calc R U
C36 C 0.96483(9) 0.6012(3) 0.84416(14) 0.0359(7) Uani 1 1 d . .
H36 H 0.9603 0.5204 0.8240 0.043 Uiso 1 1 calc R U
C37 C 0.97953(8) 0.7026(4) 0.83146(14) 0.0373(7) Uani 1 1 d . .
H37 H 0.9855 0.6907 0.8031 0.045 Uiso 1 1 calc R U
C38 C 0.98561(7) 0.8210(3) 0.85949(13) 0.0307(6) Uani 1 1 d . .
H38 H 0.9960 0.8901 0.8507 0.037 Uiso 1 1 calc R U
C39 C 0.97663(7) 0.8396(3) 0.90053(12) 0.0252(6) Uani 1 1 d . .
H39 H 0.9802 0.9221 0.9190 0.030 Uiso 1 1 calc R U
C40 C 0.80537(7) 0.8919(3) 0.69705(11) 0.0195(5) Uani 1 1 d . .
C41 C 0.83448(7) 0.8578(3) 0.69511(12) 0.0248(5) Uani 1 1 d . .
H41 H 0.8542 0.9135 0.7127 0.030 Uiso 1 1 calc R U
C42 C 0.83465(7) 0.7441(3) 0.66783(13) 0.0296(6) Uani 1 1 d . .
H42 H 0.8546 0.7216 0.6672 0.036 Uiso 1 1 calc R U
C43 C 0.80580(8) 0.6626(3) 0.64133(13) 0.0320(6) Uani 1 1 d . .
H43 H 0.8060 0.5843 0.6227 0.038 Uiso 1 1 calc R U
C44 C 0.77692(8) 0.6960(3) 0.64228(14) 0.0327(6) Uani 1 1 d . .
H44 H 0.7570 0.6411 0.6236 0.039 Uiso 1 1 calc R U
C45 C 0.77666(7) 0.8093(3) 0.67030(12) 0.0265(6) Uani 1 1 d . .
H45 H 0.7567 0.8304 0.6712 0.032 Uiso 1 1 calc R U
C46 C 0.76521(6) 1.0873(3) 0.71382(11) 0.0211(5) Uani 1 1 d . .
C47 C 0.74477(7) 1.0125(3) 0.72649(13) 0.0290(6) Uani 1 1 d . .
H47 H 0.7537 0.9328 0.7474 0.035 Uiso 1 1 calc R U
C48 C 0.71152(8) 1.0525(4) 0.70908(15) 0.0390(8) Uani 1 1 d . .
H48 H 0.6977 1.0001 0.7176 0.047 Uiso 1 1 calc R U
C49 C 0.69867(8) 1.1695(4) 0.67914(15) 0.0406(8) Uani 1 1 d . .
H49 H 0.6760 1.1979 0.6676 0.049 Uiso 1 1 calc R U
C50 C 0.71849(8) 1.2442(3) 0.66620(14) 0.0374(7) Uani 1 1 d . .
H50 H 0.7094 1.3238 0.6453 0.045 Uiso 1 1 calc R U
C51 C 0.75159(7) 1.2046(3) 0.68332(12) 0.0285(6) Uani 1 1 d . .
H51 H 0.7652 1.2574 0.6743 0.034 Uiso 1 1 calc R U
C52 C 0.82695(7) 1.1613(3) 0.71704(12) 0.0237(5) Uani 1 1 d . .
C53 C 0.81790(8) 1.1708(3) 0.65869(13) 0.0310(6) Uani 1 1 d . .
H53 H 0.8024 1.1089 0.6303 0.037 Uiso 1 1 calc R U
C54 C 0.83137(9) 1.2701(3) 0.64183(16) 0.0414(8) Uani 1 1 d . .
H54 H 0.8253 1.2758 0.6022 0.050 Uiso 1 1 calc R U
C55 C 0.85393(10) 1.3614(4) 0.68363(18) 0.0476(9) Uani 1 1 d . .
H55 H 0.8634 1.4288 0.6724 0.057 Uiso 1 1 calc R U
C56 C 0.86245(9) 1.3544(4) 0.74082(18) 0.0465(9) Uani 1 1 d . .
H56 H 0.8774 1.4180 0.7688 0.056 Uiso 1 1 calc R U
C57 C 0.84915(8) 1.2538(3) 0.75766(14) 0.0335(7) Uani 1 1 d . .
H57 H 0.8554 1.2485 0.7974 0.040 Uiso 1 1 calc R U
C58 C 0.04155(15) 0.5872(5) 0.3419(3) 0.0725(14) Uani 1 1 d . .
H58A H 0.0564 0.5750 0.3852 0.087 Uiso 1 1 calc R U
H58B H 0.0169 0.5844 0.3299 0.087 Uiso 1 1 calc R U
Cl1 Cl 0.04948(3) 0.46098(12) 0.30661(6) 0.0710(3) Uani 1 1 d . .
Cl2 Cl 0.05056(4) 0.73942(11) 0.32295(6) 0.0727(3) Uani 1 1 d . .

loop_
_atom_site_aniso_label
_atom_site_aniso_U_11
_atom_site_aniso_U_22
_atom_site_aniso_U_33
_atom_site_aniso_U_23
_atom_site_aniso_U_13
_atom_site_aniso_U_12
Pd1 0.01574(9) 0.01774(9) 0.01477(9) 0.00052(7) 0.00807(7) 0.00292(7)
Pd2 0.01424(9) 0.01927(10) 0.01538(9) 0.00083(7) 0.00709(7) 0.00379(7)
Pd3 0.01398(9) 0.01843(10) 0.01399(9) 0.00062(7) 0.00671(7) 0.00261(7)
P1 0.0185(3) 0.0182(3) 0.0162(3) 0.0006(2) 0.0099(3) 0.0022(2)
P2 0.0140(3) 0.0195(3) 0.0189(3) 0.0009(2) 0.0074(2) 0.0031(2)
P3 0.0159(3) 0.0209(3) 0.0154(3) 0.0007(2) 0.0073(2) 0.0018(2)
F1 0.0157(7) 0.0508(11) 0.0280(8) -0.0046(8) 0.0107(7) 0.0038(7)
F2 0.0465(10) 0.0244(9) 0.0291(9) 0.0076(7) 0.0196(8) 0.0150(8)
F3 0.0456(11) 0.0466(11) 0.0300(9) 0.0184(8) 0.0251(9) 0.0233(9)
F4 0.0212(8) 0.0535(12) 0.0263(9) -0.0159(8) 0.0034(7) 0.0038(8)
F5 0.0312(8) 0.0234(8) 0.0237(8) -0.0040(6) 0.0138(7) 0.0036(6)
F6 0.0215(8) 0.0414(10) 0.0249(8) 0.0017(7) 0.0149(7) -0.0005(7)
C1 0.0202(12) 0.0238(13) 0.0176(12) -0.0015(10) 0.0099(10) 0.0028(10)
C2 0.0217(13) 0.0295(14) 0.0216(13) 0.0009(11) 0.0105(11) 0.0086(11)
C3 0.0158(11) 0.0247(13) 0.0187(12) 0.0018(10) 0.0083(10) 0.0014(9)
C4 0.0227(12) 0.0193(12) 0.0229(12) 0.0003(10) 0.0149(11) 0.0022(10)
C5 0.0282(14) 0.0263(14) 0.0244(13) 0.0012(11) 0.0162(12) 0.0042(11)
C6 0.0387(17) 0.0326(17) 0.0363(17) 0.0100(13) 0.0237(15) 0.0131(13)
C7 0.054(2) 0.0202(15) 0.060(2) 0.0054(14) 0.0385(19) 0.0090(14)
C8 0.0449(18) 0.0289(16) 0.0412(18) -0.0111(14) 0.0247(16) -0.0032(14)
C9 0.0317(15) 0.0274(14) 0.0284(14) -0.0043(11) 0.0168(13) 0.0020(12)
C10 0.0204(12) 0.0227(13) 0.0177(12) 0.0042(10) 0.0106(10) 0.0019(10)
C11 0.0303(14) 0.0234(14) 0.0308(14) -0.0004(11) 0.0188(13) 0.0003(11)
C12 0.0366(16) 0.0281(15) 0.0352(16) -0.0025(13) 0.0185(14) -0.0101(13)
C13 0.0274(15) 0.0391(17) 0.0372(17) 0.0090(14) 0.0173(14) -0.0043(13)
C14 0.0272(14) 0.0448(18) 0.0316(15) 0.0072(13) 0.0204(13) 0.0057(13)
C15 0.0250(13) 0.0291(14) 0.0239(13) 0.0019(11) 0.0142(11) 0.0036(11)
C16 0.0249(13) 0.0227(13) 0.0169(12) 0.0009(10) 0.0113(11) 0.0055(10)
C17 0.0278(14) 0.0276(14) 0.0209(13) -0.0027(11) 0.0123(11) 0.0006(11)
C18 0.0298(15) 0.0357(17) 0.0233(14) -0.0051(12) 0.0045(12) 0.0009(13)
C19 0.0407(18) 0.0398(18) 0.0193(14) 0.0042(13) 0.0062(13) 0.0105(14)
C20 0.0407(18) 0.0397(18) 0.0268(15) 0.0122(13) 0.0178(14) 0.0107(14)
C21 0.0294(14) 0.0314(15) 0.0236(13) 0.0047(11) 0.0147(12) 0.0045(12)
C22 0.0210(12) 0.0222(13) 0.0229(13) 0.0006(10) 0.0130(11) 0.0005(10)
C23 0.0230(14) 0.0314(16) 0.0372(16) 0.0088(13) 0.0128(13) 0.0008(11)
C24 0.0297(16) 0.0403(19) 0.057(2) 0.0026(16) 0.0243(16) -0.0080(14)
C25 0.0462(18) 0.0238(15) 0.054(2) 0.0024(14) 0.0359(17) -0.0038(13)
C26 0.0450(18) 0.0230(15) 0.0375(17) 0.0071(12) 0.0230(15) 0.0090(13)
C27 0.0272(14) 0.0253(14) 0.0314(15) 0.0011(12) 0.0124(12) 0.0051(11)
C28 0.0178(12) 0.0203(12) 0.0207(12) -0.0008(10) 0.0074(10) 0.0033(9)
C29 0.0223(13) 0.0265(14) 0.0252(13) 0.0026(11) 0.0101(11) 0.0037(11)
C30 0.0334(15) 0.0325(16) 0.0221(13) -0.0017(12) 0.0101(12) 0.0000(12)
C31 0.0232(14) 0.0374(17) 0.0275(15) -0.0024(13) 0.0015(12) 0.0009(12)
C32 0.0180(13) 0.051(2) 0.0315(16) -0.0056(14) 0.0079(12) -0.0010(13)
C33 0.0203(13) 0.0395(17) 0.0292(15) -0.0057(13) 0.0116(12) 0.0009(12)
C34 0.0159(11) 0.0269(13) 0.0183(12) 0.0015(10) 0.0080(10) 0.0057(10)
C35 0.0254(14) 0.0289(15) 0.0272(14) -0.0021(11) 0.0144(12) 0.0014(11)
C36 0.0421(18) 0.0383(17) 0.0294(15) -0.0079(13) 0.0208(14) 0.0038(14)
C37 0.0395(17) 0.052(2) 0.0274(15) 0.0001(14) 0.0224(14) 0.0064(15)
C38 0.0256(14) 0.0374(17) 0.0297(15) 0.0077(12) 0.0155(12) 0.0047(12)
C39 0.0207(12) 0.0249(14) 0.0253(13) 0.0030(11) 0.0094(11) 0.0052(10)
C40 0.0212(12) 0.0217(12) 0.0148(11) 0.0010(9) 0.0092(10) 0.0017(10)
C41 0.0223(13) 0.0291(14) 0.0209(13) -0.0003(11) 0.0103(11) 0.0012(11)
C42 0.0268(14) 0.0346(16) 0.0277(14) -0.0025(12) 0.0149(12) 0.0056(12)
C43 0.0389(16) 0.0242(14) 0.0305(15) -0.0060(12) 0.0173(13) 0.0018(12)
C44 0.0309(15) 0.0313(16) 0.0340(16) -0.0061(13) 0.0165(13) -0.0073(12)
C45 0.0216(13) 0.0309(15) 0.0264(14) -0.0032(11) 0.0126(11) -0.0017(11)
C46 0.0163(11) 0.0267(13) 0.0155(11) -0.0032(10) 0.0054(10) 0.0030(10)
C47 0.0226(13) 0.0364(16) 0.0274(14) -0.0005(12) 0.0132(12) 0.0021(11)
C48 0.0223(14) 0.054(2) 0.0407(18) -0.0117(16) 0.0169(14) -0.0041(14)
C49 0.0196(14) 0.052(2) 0.0396(18) -0.0184(16) 0.0092(13) 0.0068(13)
C50 0.0301(16) 0.0359(17) 0.0289(15) -0.0075(13) 0.0048(13) 0.0121(13)
C51 0.0262(14) 0.0251(14) 0.0252(14) -0.0034(11) 0.0082(12) 0.0052(11)
C52 0.0217(12) 0.0244(13) 0.0249(13) 0.0066(11) 0.0126(11) 0.0042(10)
C53 0.0341(15) 0.0305(15) 0.0297(15) 0.0072(12) 0.0183(13) 0.0056(12)
C54 0.053(2) 0.0401(19) 0.0467(19) 0.0183(15) 0.0373(18) 0.0136(16)
C55 0.049(2) 0.0354(19) 0.072(3) 0.0203(18) 0.042(2) 0.0055(16)
C56 0.0418(19) 0.0346(18) 0.059(2) 0.0038(16) 0.0249(18) -0.0080(15)
C57 0.0318(15) 0.0324(16) 0.0332(16) 0.0038(13) 0.0156(13) -0.0032(12)
C58 0.098(4) 0.055(3) 0.097(4) -0.020(3) 0.074(3) -0.013(3)
Cl1 0.0656(7) 0.0540(6) 0.0708(7) -0.0147(5) 0.0224(6) 0.0091(5)
Cl2 0.1107(10) 0.0487(6) 0.0803(8) -0.0106(5) 0.0660(8) -0.0177(6)

loop_
_atom_type_symbol
_atom_type_description
_atom_type_scat_dispersion_real
_atom_type_scat_dispersion_imag
_atom_type_scat_source
C C 0.0033 0.0016 'International Tables Vol C Tables 4.2.6.8 and 6.1.1.4'
H H 0.0000 0.0000 'International Tables Vol C Tables 4.2.6.8 and 6.1.1.4'
F F 0.0171 0.0103 'International Tables Vol C Tables 4.2.6.8 and 6.1.1.4'
P P 0.1023 0.0942 'International Tables Vol C Tables 4.2.6.8 and 6.1.1.4'
Pd Pd -0.9988 1.0072 'International Tables Vol C Tables 4.2.6.8 and 6.1.1.4'
Cl Cl 0.1484 0.1585 'International Tables Vol C Tables 4.2.6.8 and 6.1.1.4'

loop_
_geom_angle_atom_site_label_1
_geom_angle_atom_site_label_2
_geom_angle_atom_site_label_3
_geom_angle
C2 Pd1 C1 161.09(10)
C2 Pd1 P1 97.60(8)
C1 Pd1 P1 101.28(7)
C2 Pd1 Pd2 50.69(7)
C1 Pd1 Pd2 110.43(7)
P1 Pd1 Pd2 147.699(18)
C2 Pd1 Pd3 110.33(7)
C1 Pd1 Pd3 50.82(7)
P1 Pd1 Pd3 151.120(18)
Pd2 Pd1 Pd3 59.644(8)
C2 Pd2 C3 164.01(10)
C2 Pd2 P2 99.12(8)
C3 Pd2 P2 96.74(7)
C2 Pd2 Pd3 111.95(7)
C3 Pd2 Pd3 52.06(7)
P2 Pd2 Pd3 147.976(19)
C2 Pd2 Pd1 51.73(7)
C3 Pd2 Pd1 112.29(7)
P2 Pd2 Pd1 150.126(19)
Pd3 Pd2 Pd1 60.226(9)
C1 Pd3 C3 163.05(10)
C1 Pd3 P3 98.67(7)
C3 Pd3 P3 97.97(7)
C1 Pd3 Pd2 111.77(7)
C3 Pd3 Pd2 51.45(7)
P3 Pd3 Pd2 149.348(18)
C1 Pd3 Pd1 51.67(7)
C3 Pd3 Pd1 111.57(7)
P3 Pd3 Pd1 150.309(18)
Pd2 Pd3 Pd1 60.129(8)
C10 P1 C16 103.01(12)
C10 P1 C4 103.04(12)
C16 P1 C4 105.37(12)
C10 P1 Pd1 111.81(9)
C16 P1 Pd1 115.46(8)
C4 P1 Pd1 116.59(8)
C22 P2 C34 104.30(12)
C22 P2 C28 102.49(12)
C34 P2 C28 104.29(12)
C22 P2 Pd2 108.02(9)
C34 P2 Pd2 113.64(8)
C28 P2 Pd2 122.24(9)
C52 P3 C40 104.14(12)
C52 P3 C46 103.84(12)
C40 P3 C46 105.55(12)
C52 P3 Pd3 109.44(9)
C40 P3 Pd3 115.53(8)
C46 P3 Pd3 116.99(9)
F2 C1 F1 103.3(2)
F2 C1 Pd3 117.46(17)
F1 C1 Pd3 120.07(18)
F2 C1 Pd1 119.12(18)
F1 C1 Pd1 119.03(18)
Pd3 C1 Pd1 77.51(9)
F3 C2 F4 104.3(2)
F3 C2 Pd2 120.2(2)
F4 C2 Pd2 117.25(19)
F3 C2 Pd1 117.50(18)
F4 C2 Pd1 119.42(19)
Pd2 C2 Pd1 77.58(9)
F6 C3 F5 104.1(2)
F6 C3 Pd2 119.11(17)
F5 C3 Pd2 118.37(17)
F6 C3 Pd3 118.48(18)
F5 C3 Pd3 119.59(16)
Pd2 C3 Pd3 76.49(9)
C5 C4 C9 118.7(3)
C5 C4 P1 117.0(2)
C9 C4 P1 124.2(2)
C6 C5 C4 121.1(3)
C5 C6 C7 119.8(3)
C8 C7 C6 119.8(3)
C7 C8 C9 120.6(3)
C8 C9 C4 120.0(3)
C11 C10 C15 119.3(3)
C11 C10 P1 118.8(2)
C15 C10 P1 121.9(2)
C10 C11 C12 120.0(3)
C13 C12 C11 120.0(3)
C14 C13 C12 120.1(3)
C13 C14 C15 120.5(3)
C14 C15 C10 120.1(3)
C21 C16 C17 118.7(2)
C21 C16 P1 121.8(2)
C17 C16 P1 119.3(2)
C18 C17 C16 119.6(3)
C19 C18 C17 120.8(3)
C18 C19 C20 120.0(3)
C19 C20 C21 120.3(3)
C20 C21 C16 120.5(3)
C27 C22 C23 118.9(3)
C27 C22 P2 123.0(2)
C23 C22 P2 118.1(2)
C24 C23 C22 120.3(3)
C25 C24 C23 120.3(3)
C26 C25 C24 120.0(3)
C25 C26 C27 120.5(3)
C22 C27 C26 120.0(3)
C33 C28 C29 118.2(2)
C33 C28 P2 124.0(2)
C29 C28 P2 117.7(2)
C30 C29 C28 120.8(3)
C31 C30 C29 120.5(3)
C30 C31 C32 119.6(3)
C31 C32 C33 120.1(3)
C28 C33 C32 120.8(3)
C35 C34 C39 119.9(2)
C35 C34 P2 121.8(2)
C39 C34 P2 118.3(2)
C34 C35 C36 119.3(3)
C37 C36 C35 120.0(3)
C38 C37 C36 120.6(3)
C37 C38 C39 120.0(3)
C38 C39 C34 120.1(3)
C45 C40 C41 118.4(2)
C45 C40 P3 124.1(2)
C41 C40 P3 117.1(2)
C42 C41 C40 120.7(3)
C41 C42 C43 120.2(3)
C44 C43 C42 119.6(3)
C43 C44 C45 120.6(3)
C44 C45 C40 120.5(3)
C47 C46 C51 118.4(3)
C47 C46 P3 118.8(2)
C51 C46 P3 122.7(2)
C48 C47 C46 120.9(3)
C49 C48 C47 119.5(3)
C50 C49 C48 120.2(3)
C49 C50 C51 120.5(3)
C50 C51 C46 120.4(3)
C57 C52 C53 119.0(3)
C57 C52 P3 118.5(2)
C53 C52 P3 122.5(2)
C54 C53 C52 120.5(3)
C53 C54 C55 119.5(3)
C56 C55 C54 120.5(3)
C55 C56 C57 119.8(3)
C52 C57 C56 120.7(3)
Cl1 C58 Cl2 110.2(3)

loop_
_geom_bond_atom_site_label_1
_geom_bond_atom_site_label_2
_geom_bond_distance
Pd1 C2 2.081(3)
Pd1 C1 2.082(3)
Pd1 P1 2.3239(6)
Pd1 Pd2 2.5891(3)
Pd1 Pd3 2.5916(3)
Pd2 C2 2.051(3)
Pd2 C3 2.072(3)
Pd2 P2 2.3173(6)
Pd2 Pd3 2.5764(3)
Pd3 C1 2.058(2)
Pd3 C3 2.090(3)
Pd3 P3 2.3204(7)
P1 C10 1.826(3)
P1 C16 1.830(3)
P1 C4 1.834(3)
P2 C22 1.823(3)
P2 C34 1.831(3)
P2 C28 1.834(3)
P3 C52 1.827(3)
P3 C40 1.830(3)
P3 C46 1.832(3)
F1 C1 1.353(3)
F2 C1 1.352(3)
F3 C2 1.346(3)
F4 C2 1.349(3)
F5 C3 1.347(3)
F6 C3 1.345(3)
C4 C5 1.392(4)
C4 C9 1.397(4)
C5 C6 1.384(4)
C6 C7 1.385(5)
C7 C8 1.382(5)
C8 C9 1.390(4)
C10 C11 1.395(4)
C10 C15 1.398(4)
C11 C12 1.395(4)
C12 C13 1.386(5)
C13 C14 1.380(5)
C14 C15 1.384(4)
C16 C21 1.395(4)
C16 C17 1.401(4)
C17 C18 1.399(4)
C18 C19 1.371(5)
C19 C20 1.374(5)
C20 C21 1.391(4)
C22 C27 1.390(4)
C22 C23 1.392(4)
C23 C24 1.389(4)
C24 C25 1.375(5)
C25 C26 1.369(5)
C26 C27 1.394(4)
C28 C33 1.392(4)
C28 C29 1.396(4)
C29 C30 1.388(4)
C30 C31 1.377(4)
C31 C32 1.383(5)
C32 C33 1.394(4)
C34 C35 1.391(4)
C34 C39 1.395(4)
C35 C36 1.406(4)
C36 C37 1.380(5)
C37 C38 1.377(5)
C38 C39 1.388(4)
C40 C45 1.391(4)
C40 C41 1.405(4)
C41 C42 1.382(4)
C42 C43 1.388(4)
C43 C44 1.379(4)
C44 C45 1.389(4)
C46 C47 1.388(4)
C46 C51 1.399(4)
C47 C48 1.388(4)
C48 C49 1.386(5)
C49 C50 1.370(5)
C50 C51 1.382(4)
C52 C57 1.387(4)
C52 C53 1.398(4)
C53 C54 1.388(4)
C54 C55 1.397(6)
C55 C56 1.374(5)
C56 C57 1.394(5)
C58 Cl1 1.758(4)
C58 Cl2 1.760(5)

loop_
_geom_torsion_atom_site_label_1
_geom_torsion_atom_site_label_2
_geom_torsion_atom_site_label_3
_geom_torsion_atom_site_label_4
_geom_torsion
C10 P1 C4 C5 -61.9(2)
C16 P1 C4 C5 -169.6(2)
Pd1 P1 C4 C5 60.9(2)
C10 P1 C4 C9 122.4(2)
C16 P1 C4 C9 14.8(3)
Pd1 P1 C4 C9 -114.7(2)
C9 C4 C5 C6 1.5(4)
P1 C4 C5 C6 -174.4(2)
C4 C5 C6 C7 1.3(5)
C5 C6 C7 C8 -2.8(5)
C6 C7 C8 C9 1.5(5)
C7 C8 C9 C4 1.2(5)
C5 C4 C9 C8 -2.7(4)
P1 C4 C9 C8 172.8(2)
C16 P1 C10 C11 -102.5(2)
C4 P1 C10 C11 148.1(2)
Pd1 P1 C10 C11 22.1(2)
C16 P1 C10 C15 74.7(2)
C4 P1 C10 C15 -34.7(2)
Pd1 P1 C10 C15 -160.69(19)
C15 C10 C11 C12 -0.9(4)
P1 C10 C11 C12 176.4(2)
C10 C11 C12 C13 0.3(5)
C11 C12 C13 C14 0.4(5)
C12 C13 C14 C15 -0.5(5)
C13 C14 C15 C10 0.0(4)
C11 C10 C15 C14 0.7(4)
P1 C10 C15 C14 -176.4(2)
C10 P1 C16 C21 10.8(3)
C4 P1 C16 C21 118.5(2)
Pd1 P1 C16 C21 -111.3(2)
C10 P1 C16 C17 -173.7(2)
C4 P1 C16 C17 -66.1(2)
Pd1 P1 C16 C17 64.1(2)
C21 C16 C17 C18 -1.7(4)
P1 C16 C17 C18 -177.3(2)
C16 C17 C18 C19 1.4(5)
C17 C18 C19 C20 0.2(5)
C18 C19 C20 C21 -1.4(5)
C19 C20 C21 C16 1.1(5)
C17 C16 C21 C20 0.5(4)
P1 C16 C21 C20 176.0(2)
C34 P2 C22 C27 83.9(3)
C28 P2 C22 C27 -24.6(3)
Pd2 P2 C22 C27 -154.9(2)
C34 P2 C22 C23 -94.6(2)
C28 P2 C22 C23 156.9(2)
Pd2 P2 C22 C23 26.6(2)
C27 C22 C23 C24 -1.9(5)
P2 C22 C23 C24 176.6(3)
C22 C23 C24 C25 1.5(5)
C23 C24 C25 C26 0.8(5)
C24 C25 C26 C27 -2.7(5)
C23 C22 C27 C26 0.1(4)
P2 C22 C27 C26 -178.4(2)
C25 C26 C27 C22 2.2(5)
C22 P2 C28 C33 116.5(3)
C34 P2 C28 C33 8.0(3)
Pd2 P2 C28 C33 -122.5(2)
C22 P2 C28 C29 -61.3(2)
C34 P2 C28 C29 -169.8(2)
Pd2 P2 C28 C29 59.6(2)
C33 C28 C29 C30 -1.9(4)
P2 C28 C29 C30 176.1(2)
C28 C29 C30 C31 1.0(5)
C29 C30 C31 C32 0.2(5)
C30 C31 C32 C33 -0.6(5)
C29 C28 C33 C32 1.5(5)
P2 C28 C33 C32 -176.3(2)
C31 C32 C33 C28 -0.3(5)
C22 P2 C34 C35 6.6(2)
C28 P2 C34 C35 113.8(2)
Pd2 P2 C34 C35 -110.8(2)
C22 P2 C34 C39 -177.3(2)
C28 P2 C34 C39 -70.2(2)
Pd2 P2 C34 C39 65.3(2)
C39 C34 C35 C36 -0.5(4)
P2 C34 C35 C36 175.5(2)
C34 C35 C36 C37 1.8(4)
C35 C36 C37 C38 -1.2(5)
C36 C37 C38 C39 -0.6(5)
C37 C38 C39 C34 1.9(4)
C35 C34 C39 C38 -1.3(4)
P2 C34 C39 C38 -177.4(2)
C52 P3 C40 C45 -136.4(2)
C46 P3 C40 C45 -27.4(3)
Pd3 P3 C40 C45 103.5(2)
C52 P3 C40 C41 50.4(2)
C46 P3 C40 C41 159.4(2)
Pd3 P3 C40 C41 -69.7(2)
C45 C40 C41 C42 -0.7(4)
P3 C40 C41 C42 172.9(2)
C40 C41 C42 C43 0.7(4)
C41 C42 C43 C44 0.2(5)
C42 C43 C44 C45 -1.1(5)
C43 C44 C45 C40 1.1(5)
C41 C40 C45 C44 -0.2(4)
P3 C40 C45 C44 -173.3(2)
C52 P3 C46 C47 -178.3(2)
C40 P3 C46 C47 72.5(2)
Pd3 P3 C46 C47 -57.6(2)
C52 P3 C46 C51 -2.3(3)
C40 P3 C46 C51 -111.5(2)
Pd3 P3 C46 C51 118.4(2)
C51 C46 C47 C48 0.4(4)
P3 C46 C47 C48 176.5(2)
C46 C47 C48 C49 -0.7(5)
C47 C48 C49 C50 0.8(5)
C48 C49 C50 C51 -0.7(5)
C49 C50 C51 C46 0.4(4)
C47 C46 C51 C50 -0.2(4)
P3 C46 C51 C50 -176.2(2)
C40 P3 C52 C57 -147.5(2)
C46 P3 C52 C57 102.2(2)
Pd3 P3 C52 C57 -23.5(3)
C40 P3 C52 C53 34.0(3)
C46 P3 C52 C53 -76.3(3)
Pd3 P3 C52 C53 158.1(2)
C57 C52 C53 C54 1.0(4)
P3 C52 C53 C54 179.4(2)
C52 C53 C54 C55 -0.4(5)
C53 C54 C55 C56 -0.8(5)
C54 C55 C56 C57 1.5(6)
C53 C52 C57 C56 -0.3(5)
P3 C52 C57 C56 -178.8(3)
C55 C56 C57 C52 -0.9(5)
